data_9015677
loop_
_publ_author_name
'Stepanov, A. V.'
'Bekenova, G. K.'
'Levin, V. L.'
'Hawthorne, F. C.'

_publ_section_title
;
 Natrotitanite, ideally (Na0.5Y0.5)Ti(SiO4)O, a new mineral from the
 Verkhnee Espe deposit, Akjailyautas mountains, Eastern Kazakhstan district,
 Kazakhstan: description and crystal structure
;
_journal_name_full 'Mineralogical Magazine'
_journal_page_first 37
_journal_page_last 44
_journal_paper_doi 10.1180/minmag.2012.076.1.37
_journal_volume 76
_journal_year 2012
_chemical_compound_source 'Verkhnee Espe deposit, Kazakhstan'
_chemical_formula_sum
'Ca0.32 Ce0.01 Dy0.03 Er0.03 F0.17 Fe0.01 Gd0.01 Ho0.01 Mn0.01 Na0.39 Nb0.02 Nd0.01 O4.83 Si Sn0.01 Ti0.94 Tm0.01 V0.01 Y0.15 Yb0.03'
_chemical_name_mineral Natrotitanite
_space_group_IT_number 15
_symmetry_space_group_name_Hall '-C 2yc'
_symmetry_space_group_name_H-M 'C 1 2/c 1'
_cell_angle_alpha 90
_cell_angle_beta 114.1269
_cell_angle_gamma 90
_cell_length_a 6.5691
_cell_length_b 8.6869
_cell_length_c 7.0924
_cell_formula_units_Z 4
_cell_volume 369.372
_database_code_amcsd 0018669
_exptl_crystal_density_diffrn 3.888
_cod_original_formula_sum
'(Na.39 Ca.32 Y.15 Dy.03 Yb.03 Er.03 Ce.01 Ho.01 Tm.01 Gd.01 Nd.01) (Ti.94 Nb.02 Sn.01 Fe.01 Mn.01 V.01) Si O4.83 F.17'
_cod_database_code 9015677

loop_
_space_group_symop_operation_xyz
x,y,z
1/2+x,1/2+y,z
x,-y,1/2+z
1/2+x,1/2-y,1/2+z
-x,y,1/2-z
1/2-x,1/2+y,1/2-z
-x,-y,-z
1/2-x,1/2-y,-z

loop_
_atom_site_aniso_label
_atom_site_aniso_U_11
_atom_site_aniso_U_22
_atom_site_aniso_U_33
_atom_site_aniso_U_12
_atom_site_aniso_U_13
_atom_site_aniso_U_23
Na 0.00850 0.00780 0.02670 0.00000 -0.00015 0.00000
Ca 0.00850 0.00780 0.02670 0.00000 -0.00015 0.00000
Y 0.00850 0.00780 0.02670 0.00000 -0.00015 0.00000
Dy 0.00850 0.00780 0.02670 0.00000 -0.00015 0.00000
Yb 0.00850 0.00780 0.02670 0.00000 -0.00015 0.00000
Er 0.00850 0.00780 0.02670 0.00000 -0.00015 0.00000
Ce 0.00850 0.00780 0.02670 0.00000 -0.00015 0.00000
Ho 0.00850 0.00780 0.02670 0.00000 -0.00015 0.00000
Tm 0.00850 0.00780 0.02670 0.00000 -0.00015 0.00000
Gd 0.00850 0.00780 0.02670 0.00000 -0.00015 0.00000
Nd 0.00850 0.00780 0.02670 0.00000 -0.00015 0.00000
Ti 0.00810 0.01000 0.01540 -0.00018 0.00331 0.00346
Nb 0.00810 0.01000 0.01540 -0.00018 0.00331 0.00346
Sn 0.00810 0.01000 0.01540 -0.00018 0.00331 0.00346
Fe 0.00810 0.01000 0.01540 -0.00018 0.00331 0.00346
Mn 0.00810 0.01000 0.01540 -0.00018 0.00331 0.00346
V 0.00810 0.01000 0.01540 -0.00018 0.00331 0.00346
Si 0.00650 0.00750 0.00920 0.00000 0.00320 0.00000
O1 0.01350 0.00940 0.00830 0.00000 0.00490 0.00000
F1 0.01350 0.00940 0.00830 0.00000 0.00490 0.00000
O2 0.00820 0.01350 0.01310 0.00170 0.00260 0.00280
O3 0.01280 0.01000 0.01730 0.00150 0.00910 0.00370

loop_
_atom_site_label
_atom_site_fract_x
_atom_site_fract_y
_atom_site_fract_z
_atom_site_occupancy
_atom_site_U_iso_or_equiv
Na 0.00000 0.16960 0.75000 0.39000 0.01673
Ca 0.00000 0.16960 0.75000 0.32000 0.01673
Y 0.00000 0.16960 0.75000 0.15000 0.01673
Dy 0.00000 0.16960 0.75000 0.03000 0.01673
Yb 0.00000 0.16960 0.75000 0.03000 0.01673
Er 0.00000 0.16960 0.75000 0.03000 0.01673
Ce 0.00000 0.16960 0.75000 0.01000 0.01673
Ho 0.00000 0.16960 0.75000 0.01000 0.01673
Tm 0.00000 0.16960 0.75000 0.01000 0.01673
Gd 0.00000 0.16960 0.75000 0.01000 0.01673
Nd 0.00000 0.16960 0.75000 0.01000 0.01673
Ti 0.00000 0.50000 0.00000 0.94000 0.01164
Nb 0.00000 0.50000 0.00000 0.02000 0.01164
Sn 0.00000 0.50000 0.00000 0.01000 0.01164
Fe 0.00000 0.50000 0.00000 0.01000 0.01164
Mn 0.00000 0.50000 0.00000 0.01000 0.01164
V 0.00000 0.50000 0.00000 0.01000 0.01164
Si 0.00000 0.18221 0.25000 1.00000 0.00775
O1 0.00000 0.57186 0.25000 0.83000 0.01020
F1 0.00000 0.57186 0.25000 0.17000 0.01020
O2 0.18651 0.06603 0.40948 1.00000 0.01210
O3 0.10171 0.28936 0.11898 1.00000 0.01240

loop_
_cod_related_entry_id
_cod_related_entry_database
_cod_related_entry_code
1 AMCSD 0018669
